data_1547530
loop_
_publ_author_name
'Wang, Qing-Qing'
'Xu, Kun'
'Jiang, Yang-Ye'
'Liu, Yong-Guo'
'Sun, Bao-Guo'
'Zeng, Cheng-Chu'

_publ_section_title
;
 Electrocatalytic Minisci Acylation Reaction of N-Heteroarenes Mediated by
 NH4I.
;
_journal_issue 20
_journal_name_full 'Organic letters'
_journal_page_first 5517
_journal_page_last 5520
_journal_paper_doi 10.1021/acs.orglett.7b02589
_journal_volume 19
_journal_year 2017
_chemical_formula_sum 'C10 H7 Br N2 O'
_chemical_formula_weight 251.09
_space_group_crystal_system monoclinic
_space_group_IT_number 14
_space_group_name_Hall '-P 2yn'
_space_group_name_H-M_alt 'P 1 21/n 1'
_symmetry_space_group_name_Hall '-P 2yn'
_symmetry_space_group_name_H-M 'P 1 21/n 1'
_atom_sites_solution_hydrogens geom
_audit_creation_method SHELXL-2016/6
_cell_angle_alpha 90
_cell_angle_beta 113.318(3)
_cell_angle_gamma 90
_cell_formula_units_Z 4
_cell_length_a 7.1898(2)
_cell_length_b 19.2245(4)
_cell_length_c 7.5937(2)
_cell_measurement_reflns_used 2486
_cell_measurement_temperature 293.02(10)
_cell_measurement_theta_max 73.7360
_cell_measurement_theta_min 4.5660
_cell_volume 963.87(5)
_computing_cell_refinement 'CrysAlisPro 1.171.38.46 (Rigaku OD, 2015)'
_computing_data_collection 'CrysAlisPro 1.171.38.46 (Rigaku OD, 2015)'
_computing_data_reduction 'CrysAlisPro 1.171.38.46 (Rigaku OD, 2015)'
_computing_structure_refinement 'SHELXL-2016/6 (Sheldrick, 2016)'
_computing_structure_solution 'SHELXT 2014/5 (Sheldrick, 2014)'
_diffrn_ambient_temperature 293.02(10)
_diffrn_measured_fraction_theta_full 0.999
_diffrn_measured_fraction_theta_max 0.973
_diffrn_measurement_device_type 'SuperNova, Dual, Cu at zero, AtlasS2'
_diffrn_radiation_type CuK\a
_diffrn_radiation_wavelength 1.54184
_diffrn_reflns_av_R_equivalents 0.0254
_diffrn_reflns_av_unetI/netI 0.0318
_diffrn_reflns_Laue_measured_fraction_full 0.999
_diffrn_reflns_Laue_measured_fraction_max 0.973
_diffrn_reflns_limit_h_max 8
_diffrn_reflns_limit_h_min -5
_diffrn_reflns_limit_k_max 21
_diffrn_reflns_limit_k_min -23
_diffrn_reflns_limit_l_max 7
_diffrn_reflns_limit_l_min -9
_diffrn_reflns_number 3735
_diffrn_reflns_point_group_measured_fraction_full 0.999
_diffrn_reflns_point_group_measured_fraction_max 0.973
_diffrn_reflns_theta_full 67.684
_diffrn_reflns_theta_max 73.849
_diffrn_reflns_theta_min 4.600
_exptl_absorpt_coefficient_mu 5.542
_exptl_absorpt_correction_T_max 1.00000
_exptl_absorpt_correction_T_min 0.52432
_exptl_absorpt_correction_type multi-scan
_exptl_absorpt_process_details
;
CrysAlisPro 1.171.38.46 (Rigaku Oxford Diffraction, 2015)
Empirical absorption correction using spherical harmonics,
 implemented in SCALE3 ABSPACK scaling algorithm.
;
_exptl_crystal_colour colorless
_exptl_crystal_density_diffrn 1.730
_exptl_crystal_description block
_exptl_crystal_F_000 496
_exptl_crystal_size_max 0.22
_exptl_crystal_size_mid 0.20
_exptl_crystal_size_min 0.18
_refine_diff_density_max 0.587
_refine_diff_density_min -0.525
_refine_diff_density_rms 0.085
_refine_ls_extinction_method none
_refine_ls_goodness_of_fit_ref 1.036
_refine_ls_hydrogen_treatment constr
_refine_ls_matrix_type full
_refine_ls_number_parameters 128
_refine_ls_number_reflns 1897
_refine_ls_number_restraints 0
_refine_ls_restrained_S_all 1.036
_refine_ls_R_factor_all 0.0428
_refine_ls_R_factor_gt 0.0394
_refine_ls_shift/su_max 0.000
_refine_ls_shift/su_mean 0.000
_refine_ls_structure_factor_coef Fsqd
_refine_ls_weighting_details 'w=1/[\s^2^(Fo^2^)+(0.0720P)^2^+0.3050P] where P=(Fo^2^+2Fc^2^)/3'
_refine_ls_weighting_scheme calc
_refine_ls_wR_factor_gt 0.1087
_refine_ls_wR_factor_ref 0.1154
_reflns_Friedel_coverage 0.000
_reflns_number_gt 1719
_reflns_number_total 1897
_reflns_threshold_expression 'I > 2\s(I)'
_cod_data_source_file ol7b02589_si_002.cif
_cod_data_source_block C
_cod_depositor_comments 'Adding full bibliography for 1547530.cif.'
_cod_database_code 1547530
_shelx_shelxl_version_number 2016/6
_shelx_space_group_comment
;
The symmetry employed for this shelxl refinement is uniquely defined
by the following loop, which should always be used as a source of
symmetry information in preference to the above space-group names.
They are only intended as comments.
;

loop_
_space_group_symop_operation_xyz
'x, y, z'
'-x+1/2, y+1/2, -z+1/2'
'-x, -y, -z'
'x-1/2, -y-1/2, z-1/2'

loop_
_atom_site_label
_atom_site_type_symbol
_atom_site_fract_x
_atom_site_fract_y
_atom_site_fract_z
_atom_site_U_iso_or_equiv
_atom_site_adp_type
_atom_site_occupancy
_atom_site_site_symmetry_order
_atom_site_calc_flag
_atom_site_refinement_flags_posn
_atom_site_refinement_flags_adp
Br1 Br 0.81624(5) 0.31554(2) 0.17206(5) 0.05703(19) Uani 1 1 d . .
N1 N 0.3046(3) 0.55404(12) 0.2401(3) 0.0393(5) Uani 1 1 d . .
O1 O 0.3638(4) 0.72540(12) 0.4083(4) 0.0647(7) Uani 1 1 d . .
N2 N 0.7311(4) 0.56353(13) 0.4011(4) 0.0490(6) Uani 1 1 d . .
C4 C 0.4214(4) 0.50017(13) 0.2276(3) 0.0371(5) Uani 1 1 d . .
C3 C 0.4000(4) 0.61036(13) 0.3286(3) 0.0367(5) Uani 1 1 d . .
C5 C 0.6358(4) 0.50466(14) 0.3074(4) 0.0375(5) Uani 1 1 d . .
C10 C 0.7536(4) 0.44883(16) 0.2907(4) 0.0446(6) Uani 1 1 d . .
H10 H 0.897179 0.451891 0.342444 0.053 Uiso 1 1 calc R U
C9 C 0.6578(4) 0.39035(15) 0.1989(4) 0.0433(6) Uani 1 1 d . .
C6 C 0.6153(4) 0.61484(14) 0.4109(4) 0.0451(6) Uani 1 1 d . .
H6 H 0.677140 0.656399 0.475157 0.054 Uiso 1 1 calc R U
C2 C 0.2782(4) 0.67161(15) 0.3433(4) 0.0412(6) Uani 1 1 d . .
C1 C 0.0543(4) 0.66420(17) 0.2753(5) 0.0488(7) Uani 1 1 d . .
H1A H -0.000916 0.704448 0.317515 0.073 Uiso 1 1 calc R U
H1B H 0.022536 0.621599 0.328595 0.073 Uiso 1 1 calc R U
H1C H -0.005836 0.661683 0.134912 0.073 Uiso 1 1 calc R U
C7 C 0.3311(4) 0.43772(16) 0.1364(5) 0.0488(7) Uani 1 1 d . .
H7 H 0.187814 0.433455 0.084269 0.059 Uiso 1 1 calc R U
C8 C 0.4455(5) 0.38346(16) 0.1216(4) 0.0508(7) Uani 1 1 d . .
H8 H 0.383091 0.341561 0.060007 0.061 Uiso 1 1 calc R U

loop_
_atom_site_aniso_label
_atom_site_aniso_U_11
_atom_site_aniso_U_22
_atom_site_aniso_U_33
_atom_site_aniso_U_23
_atom_site_aniso_U_13
_atom_site_aniso_U_12
Br1 0.0669(3) 0.0446(3) 0.0654(3) 0.00072(13) 0.0322(2) 0.01482(13)
N1 0.0372(11) 0.0343(11) 0.0450(11) -0.0003(9) 0.0147(9) -0.0027(9)
O1 0.0583(13) 0.0394(12) 0.0967(18) -0.0211(12) 0.0308(13) -0.0092(10)
N2 0.0364(11) 0.0414(13) 0.0666(15) -0.0033(11) 0.0177(11) -0.0045(10)
C4 0.0379(13) 0.0330(12) 0.0396(12) 0.0010(10) 0.0147(10) -0.0003(10)
C3 0.0404(13) 0.0315(12) 0.0386(12) 0.0013(9) 0.0162(10) -0.0039(10)
C5 0.0370(12) 0.0359(13) 0.0398(12) 0.0035(10) 0.0154(10) -0.0017(10)
C10 0.0422(14) 0.0418(14) 0.0514(14) 0.0047(12) 0.0203(12) 0.0027(11)
C9 0.0533(15) 0.0376(14) 0.0416(13) 0.0030(10) 0.0215(12) 0.0075(11)
C6 0.0392(13) 0.0327(13) 0.0612(16) -0.0040(11) 0.0177(12) -0.0073(11)
C2 0.0455(15) 0.0339(13) 0.0460(14) 0.0007(11) 0.0199(12) -0.0009(11)
C1 0.0420(15) 0.0439(15) 0.0608(17) -0.0005(13) 0.0208(13) 0.0039(12)
C7 0.0392(14) 0.0419(15) 0.0582(16) -0.0103(13) 0.0118(12) -0.0028(11)
C8 0.0548(16) 0.0381(14) 0.0543(15) -0.0093(12) 0.0160(13) -0.0030(12)

loop_
_atom_type_symbol
_atom_type_description
_atom_type_scat_dispersion_real
_atom_type_scat_dispersion_imag
_atom_type_scat_source
C C 0.0181 0.0091 'International Tables Vol C Tables 4.2.6.8 and 6.1.1.4'
H H 0.0000 0.0000 'International Tables Vol C Tables 4.2.6.8 and 6.1.1.4'
Br Br -0.6763 1.2805 'International Tables Vol C Tables 4.2.6.8 and 6.1.1.4'
N N 0.0311 0.0180 'International Tables Vol C Tables 4.2.6.8 and 6.1.1.4'
O O 0.0492 0.0322 'International Tables Vol C Tables 4.2.6.8 and 6.1.1.4'

loop_
_geom_angle_atom_site_label_1
_geom_angle_atom_site_label_2
_geom_angle_atom_site_label_3
_geom_angle
C3 N1 C4 116.8(2)
C6 N2 C5 117.0(2)
N1 C4 C7 120.4(2)
N1 C4 C5 121.4(2)
C7 C4 C5 118.2(2)
N1 C3 C6 122.1(2)
N1 C3 C2 118.9(2)
C6 C3 C2 119.1(2)
N2 C5 C10 118.9(2)
N2 C5 C4 120.6(3)
C10 C5 C4 120.5(3)
C9 C10 C5 118.5(3)
C9 C10 H10 120.7
C5 C10 H10 120.7
C10 C9 C8 122.5(3)
C10 C9 Br1 118.6(2)
C8 C9 Br1 118.8(2)
N2 C6 C3 122.2(3)
N2 C6 H6 118.9
C3 C6 H6 118.9
O1 C2 C1 122.1(3)
O1 C2 C3 119.1(3)
C1 C2 C3 118.8(2)
C2 C1 H1A 109.5
C2 C1 H1B 109.5
H1A C1 H1B 109.5
C2 C1 H1C 109.5
H1A C1 H1C 109.5
H1B C1 H1C 109.5
C8 C7 C4 121.2(3)
C8 C7 H7 119.4
C4 C7 H7 119.4
C7 C8 C9 119.0(3)
C7 C8 H8 120.5
C9 C8 H8 120.5

loop_
_geom_bond_atom_site_label_1
_geom_bond_atom_site_label_2
_geom_bond_distance
Br1 C9 1.895(3)
N1 C3 1.316(3)
N1 C4 1.360(4)
O1 C2 1.205(4)
N2 C6 1.312(4)
N2 C5 1.368(4)
C4 C7 1.410(4)
C4 C5 1.418(4)
C3 C6 1.424(4)
C3 C2 1.498(4)
C5 C10 1.404(4)
C10 C9 1.358(4)
C10 H10 0.9500
C9 C8 1.408(4)
C6 H6 0.9500
C2 C1 1.490(4)
C1 H1A 0.9800
C1 H1B 0.9800
C1 H1C 0.9800
C7 C8 1.360(4)
C7 H7 0.9500
C8 H8 0.9500
